data_4078375
loop_
_publ_author_name
'Willem, Rudolph'
'Bouhdid, Abdeslam'
'Meddour, Abdelkrim'
'Camacho-Camacho, Carlos'
'Mercier, Fr\'ed\'eric'
'Gielen, Marcel'
'Biesemans, Monique'
'Ribot, Fran\,cois'
'Sanchez, Cl\'ement'
'Tiekink, Edward R. T.'

_publ_section_title
;
 X-ray Diffraction and 2D Gradient-Assisted1H&#x2212;119Sn HMQC NMR
 Studies of Structures Obtained from Nucleophilic Substitutions on
 Dimethyltin(IV) Salicylaldoximates
;
_journal_issue 20
_journal_name_full Organometallics
_journal_page_first 4377
_journal_paper_doi 10.1021/om970378e
_journal_volume 16
_journal_year 1997
_chemical_formula_sum 'C30 H39 N2 O6 Sn3'
_chemical_formula_weight 879.72
_space_group_IT_number 2
_symmetry_cell_setting triclinic
_symmetry_Int_Tables_number 2
_symmetry_space_group_name_Hall '-P 1'
_symmetry_space_group_name_H-M 'P -1'
_audit_creation_date 'Fri Jan 10 15:17:12 1997'
_audit_creation_method 'from TEXRAY.INF file'
_cell_angle_alpha 105.10(3)
_cell_angle_beta 112.88(3)
_cell_angle_gamma 87.30(3)
_cell_formula_units_Z 2
_cell_length_a 11.744(5)
_cell_length_b 15.768(5)
_cell_length_c 10.200(4)
_cell_measurement_reflns_used 2
_cell_measurement_temperature 293
_cell_measurement_theta_max 50.0
_cell_measurement_theta_min 50.0
_cell_volume 1677.0(12)
_computing_cell_refinement 'MSC/AFC Diffractometer Control'
_computing_data_collection 'MSC/AFC Diffractometer Control'
_computing_data_reduction teXsan
_computing_publication_material teXsan
_computing_structure_refinement teXsan
_computing_structure_solution SIR88
_diffrn_ambient_temperature 293
_diffrn_measurement_device AFC6R
_diffrn_measurement_method 'omega/2-theta scans'
_diffrn_orient_matrix_UB_11 0.05884
_diffrn_orient_matrix_UB_12 0.03914
_diffrn_orient_matrix_UB_13 -0.01031
_diffrn_orient_matrix_UB_21 -0.06562
_diffrn_orient_matrix_UB_22 0.00674
_diffrn_orient_matrix_UB_23 -0.09432
_diffrn_orient_matrix_UB_31 -0.02838
_diffrn_orient_matrix_UB_32 0.05247
_diffrn_orient_matrix_UB_33 0.05623
_diffrn_radiation_monochromator graphite
_diffrn_radiation_source 'Rigaku rotating anode'
_diffrn_radiation_type MoKalpha
_diffrn_radiation_wavelength 0.7107
_diffrn_reflns_av_R_equivalents 4.06
_diffrn_reflns_limit_h_max 15
_diffrn_reflns_limit_h_min 0
_diffrn_reflns_limit_k_max 20
_diffrn_reflns_limit_k_min -20
_diffrn_reflns_limit_l_max 12
_diffrn_reflns_limit_l_min -13
_diffrn_reflns_number 8117
_diffrn_reflns_theta_max 27.5
_diffrn_reflns_theta_min 3.0
_diffrn_standards_decay_% -2.12
_diffrn_standards_interval_count 400
_diffrn_standards_number 3
_exptl_absorpt_coefficient_mu 2.258
_exptl_absorpt_correction_T_max 1
_exptl_absorpt_correction_T_min 0.939
_exptl_absorpt_correction_type refdelf
_exptl_absorpt_process_details Walker&Stuart_DIFABS
_exptl_crystal_colour colourless
_exptl_crystal_density_diffrn 1.742
_exptl_crystal_description block
_exptl_crystal_F_000 862.00
_exptl_crystal_size_max 0.290
_exptl_crystal_size_mid 0.290
_exptl_crystal_size_min 0.130
_refine_diff_density_max 0.84
_refine_diff_density_min -0.66
_refine_ls_extinction_method none
_refine_ls_goodness_of_fit_obs 2.007
_refine_ls_hydrogen_treatment noref
_refine_ls_matrix_type full
_refine_ls_number_parameters 370
_refine_ls_number_reflns 5471
_refine_ls_number_restraints 0
_refine_ls_R_factor_obs 0.0367
_refine_ls_shift/esd_max 0.0098
_refine_ls_structure_factor_coef F
_refine_ls_weighting_scheme sigma
_refine_ls_wR_factor_obs 0.0442
_reflns_number_observed 5471
_reflns_number_total 7742
_reflns_observed_criterion 3.00
_cod_data_source_file om970378e.cif
_cod_data_source_block 5a
_cod_original_cell_volume 1677(1)
_cod_original_sg_symbol_H-M 'P -1       '
_cod_original_formula_sum 'C30 H39 N2 O6 Sn3 '
_cod_database_code 4078375

loop_
_symmetry_equiv_pos_as_xyz
'   +x,   +y,   +z'
'   -x,   -y,   -z'

loop_
_atom_site_aniso_label
_atom_site_aniso_U_11
_atom_site_aniso_U_22
_atom_site_aniso_U_33
_atom_site_aniso_U_12
_atom_site_aniso_U_13
_atom_site_aniso_U_23
Sn(1) 0.0481(2) 0.0476(2) 0.0493(2) 0.0032(2) 0.0212(2) 0.0151(2)
Sn(2) 0.0483(2) 0.0441(2) 0.0485(2) 0.0036(2) 0.0193(2) 0.0103(2)
Sn(3) 0.0499(2) 0.0484(2) 0.0464(2) 0.0040(2) 0.0216(2) 0.0156(2)
O(9) 0.091(4) 0.086(4) 0.115(4) 0.026(3) 0.068(3) 0.056(3)
O(10) 0.061(3) 0.052(3) 0.059(3) 0.010(2) 0.026(2) 0.023(2)
O(19) 0.107(4) 0.096(4) 0.128(5) 0.053(3) 0.088(4) 0.078(4)
O(20) 0.109(4) 0.087(4) 0.147(5) 0.054(3) 0.098(4) 0.079(4)
O(30) 0.053(2) 0.048(2) 0.051(2) 0.007(2) 0.025(2) 0.017(2)
O(40) 0.051(2) 0.053(2) 0.056(3) 0.009(2) 0.028(2) 0.019(2)
N(8) 0.062(3) 0.059(3) 0.064(4) 0.002(3) 0.029(3) 0.021(3)
N(18) 0.055(3) 0.057(3) 0.058(3) 0.012(3) 0.031(3) 0.025(3)
C(1) 0.055(4) 0.043(3) 0.047(4) -0.006(3) 0.012(3) 0.009(3)
C(2) 0.056(4) 0.040(3) 0.046(3) -0.002(3) 0.011(3) 0.011(3)
C(3) 0.076(5) 0.057(4) 0.072(5) 0.011(4) 0.032(4) 0.024(4)
C(4) 0.076(5) 0.073(5) 0.080(5) 0.025(4) 0.035(4) 0.028(4)
C(5) 0.099(6) 0.073(5) 0.082(6) 0.027(5) 0.034(5) 0.041(4)
C(6) 0.071(5) 0.061(4) 0.063(4) 0.005(4) 0.020(4) 0.027(4)
C(7) 0.066(4) 0.048(4) 0.055(4) -0.004(3) 0.021(3) 0.020(3)
C(11) 0.040(3) 0.045(3) 0.044(3) -0.001(3) 0.015(3) 0.007(3)
C(12) 0.046(3) 0.058(4) 0.060(4) 0.007(3) 0.026(3) 0.018(3)
C(13) 0.061(4) 0.071(5) 0.068(4) 0.009(3) 0.035(4) 0.027(4)
C(14) 0.059(4) 0.073(5) 0.063(4) 0.003(4) 0.036(4) 0.010(4)
C(15) 0.069(4) 0.058(4) 0.085(5) 0.008(3) 0.049(4) 0.007(4)
C(16) 0.062(4) 0.043(4) 0.064(4) -0.001(3) 0.027(3) 0.005(3)
C(17) 0.059(4) 0.047(4) 0.054(4) 0.007(3) 0.025(3) 0.019(3)
C(21) 0.056(4) 0.084(5) 0.070(5) -0.016(4) 0.006(4) 0.018(4)
C(22) 0.084(5) 0.062(4) 0.050(4) 0.000(4) 0.018(4) 0.011(3)
C(23) 0.056(4) 0.070(5) 0.061(4) -0.004(3) 0.009(3) 0.016(4)
C(24) 0.089(5) 0.059(4) 0.064(5) -0.002(4) 0.035(4) -0.003(4)
C(25) 0.073(5) 0.049(4) 0.079(5) 0.000(3) 0.024(4) -0.001(4)
C(26) 0.076(5) 0.077(5) 0.052(4) 0.017(4) 0.016(4) 0.019(4)
C(41) 0.050(3) 0.041(3) 0.049(3) 0.007(3) 0.023(3) 0.016(3)
C(42) 0.048(3) 0.059(4) 0.048(4) -0.006(3) 0.014(3) 0.012(3)
C(43) 0.068(4) 0.058(4) 0.043(3) -0.001(3) 0.022(3) 0.006(3)
C(44') 0.069(4) 0.072(5) 0.087(5) 0.017(4) 0.045(4) 0.032(4)
C(44) 0.051(3) 0.052(4) 0.051(4) 0.007(3) 0.024(3) 0.017(3)
C(45) 0.049(4) 0.068(5) 0.056(4) -0.012(3) 0.014(3) 0.005(3)
C(46) 0.056(4) 0.064(4) 0.046(4) -0.009(3) 0.021(3) 0.000(3)
C(101) 0.020(5) 0.073(9) 0.051(8) -0.007(6) 0.007(5) -0.033(7)
C(102) 0.044(7) 0.11(1) 0.065(8) 0.059(8) 0.039(7) 0.068(9)
C(103) 0.043(7) 0.025(6) 0.11(1) 0.015(5) 0.053(8) 0.027(7)

loop_
_atom_site_label
_atom_site_fract_x
_atom_site_fract_y
_atom_site_fract_z
_atom_site_U_iso_or_equiv
_atom_site_thermal_displace_type
Sn(1) 0.02161(4) 0.73065(3) 0.28372(5) 0.0471(1) Uij
Sn(2) -0.21624(4) 0.81255(3) 0.41528(5) 0.0472(1) Uij
Sn(3) -0.10093(4) 0.62461(3) 0.49718(4) 0.0467(1) Uij
O(9) 0.1164(5) 0.8236(3) 0.0755(6) 0.083(2) Uij
O(10) -0.1388(4) 0.8585(3) 0.2855(4) 0.055(1) Uij
O(19) 0.0448(5) 0.5710(3) 0.4394(6) 0.089(2) Uij
O(20) 0.1676(5) 0.6980(3) 0.1986(6) 0.091(2) Uij
O(30) -0.0911(3) 0.7216(2) 0.4066(4) 0.048(1) Uij
O(40) -0.2399(3) 0.7213(3) 0.5350(4) 0.051(1) Uij
N(8) 0.0230(5) 0.8427(4) 0.1314(6) 0.059(2) Uij
N(18) 0.0924(5) 0.6022(3) 0.3551(5) 0.052(2) Uij
C(1) -0.1464(6) 0.9404(4) 0.1154(6) 0.051(2) Uij
C(2) -0.1885(6) 0.9203(4) 0.2167(6) 0.050(2) Uij
C(3) -0.2860(7) 0.9689(4) 0.2402(8) 0.066(2) Uij
C(4) -0.3405(7) 1.0306(5) 0.1665(8) 0.074(3) Uij
C(5) -0.3007(8) 1.0483(5) 0.0655(9) 0.081(3) Uij
C(6) -0.2050(7) 1.0034(5) 0.0417(7) 0.065(2) Uij
C(7) -0.0453(6) 0.9022(4) 0.0814(7) 0.056(2) Uij
C(11) 0.2408(5) 0.5603(4) 0.2362(6) 0.045(2) Uij
C(12) 0.2350(5) 0.6311(4) 0.1769(7) 0.053(2) Uij
C(13) 0.3072(6) 0.6329(5) 0.0951(7) 0.062(2) Uij
C(14) 0.3830(6) 0.5652(5) 0.0767(7) 0.063(2) Uij
C(15) 0.3902(6) 0.4966(5) 0.1367(8) 0.067(2) Uij
C(16) 0.3194(6) 0.4936(4) 0.2157(7) 0.057(2) Uij
C(17) 0.1696(6) 0.5510(4) 0.3214(7) 0.052(2) Uij
C(21) 0.1466(6) 0.8228(5) 0.4679(8) 0.076(2) Uij
C(22) -0.1146(7) 0.6641(5) 0.0835(7) 0.069(2) Uij
C(23) -0.3925(6) 0.7712(5) 0.2428(8) 0.067(2) Uij
C(24) -0.1419(7) 0.9187(5) 0.6073(8) 0.072(2) Uij
C(25) -0.2431(7) 0.5318(4) 0.3391(8) 0.072(2) Uij
C(26) 0.0040(7) 0.6527(5) 0.7252(7) 0.071(2) Uij
C(41) -0.3228(5) 0.7207(4) 0.5986(6) 0.045(2) Uij
C(42) -0.2956(5) 0.7668(4) 0.7437(7) 0.053(2) Uij
C(43) -0.3813(6) 0.7681(4) 0.8086(7) 0.058(2) Uij
C(44') -0.5866(6) 0.7206(5) 0.8013(8) 0.070(2) Uij
C(44) -0.4944(5) 0.7215(4) 0.7312(7) 0.049(2) Uij
C(45) -0.5204(6) 0.6755(4) 0.5884(7) 0.061(2) Uij
C(46) -0.4364(6) 0.6736(4) 0.5203(7) 0.057(2) Uij
C(101) 0.4171(9) -0.0539(10) 0.385(1) 0.059(4) Uij
C(102) 0.449(1) 0.027(1) 0.381(1) 0.060(5) Uij
C(103) 0.527(1) 0.0788(7) 0.490(2) 0.050(4) Uij
H(3) -0.3156 0.9580 0.3112 0.0787 Uij
H(4) -0.4076 1.0623 0.1857 0.0883 Uij
H(5) -0.3397 1.0916 0.0123 0.0975 Uij
H(6) -0.1766 1.0159 -0.0292 0.0778 Uij
H(7) -0.0257 0.9240 0.0116 0.0670 Uij
H(13) 0.3037 0.6815 0.0520 0.0743 Uij
H(14) 0.4322 0.5666 0.0197 0.0753 Uij
H(15) 0.4449 0.4501 0.1238 0.0806 Uij
H(16) 0.3242 0.4445 0.2579 0.0684 Uij
H(17) 0.1828 0.4986 0.3573 0.0619 Uij
H(21a) 0.2161 0.7928 0.5217 0.0908 Uij
H(21b) 0.1763 0.8664 0.4350 0.0908 Uij
H(21c) 0.1051 0.8516 0.5317 0.0908 Uij
H(22a) -0.1895 0.6960 0.0648 0.0823 Uij
H(22b) -0.0859 0.6597 0.0049 0.0823 Uij
H(22c) -0.1319 0.6055 0.0876 0.0823 Uij
H(23a) -0.4561 0.7825 0.2827 0.0804 Uij
H(23b) -0.4073 0.8034 0.1692 0.0804 Uij
H(23c) -0.3948 0.7087 0.1977 0.0804 Uij
H(24a) -0.0671 0.9017 0.6771 0.0869 Uij
H(24b) -0.1224 0.9694 0.5808 0.0869 Uij
H(24c) -0.2021 0.9336 0.6519 0.0869 Uij
H(25a) -0.3209 0.5475 0.3488 0.0870 Uij
H(25b) -0.2501 0.5314 0.2410 0.0870 Uij
H(25c) -0.2239 0.4738 0.3548 0.0870 Uij
H(26a) 0.0312 0.5983 0.7522 0.0853 Uij
H(26b) 0.0755 0.6913 0.7507 0.0853 Uij
H(26c) -0.0465 0.6813 0.7780 0.0853 Uij
H(42) -0.2158 0.7987 0.8014 0.0639 Uij
H(43) -0.3607 0.8024 0.9096 0.0690 Uij
H(44a) -0.6089 0.7802 0.8330 0.0835 Uij
H(44b) -0.6601 0.6846 0.7299 0.0835 Uij
H(44c) -0.5497 0.6965 0.8858 0.0835 Uij
H(45) -0.5999 0.6429 0.5318 0.0738 Uij
H(46) -0.4579 0.6395 0.4190 0.0689 Uij
H(101) 0.3555 -0.0929 0.2983 0.0712 Uij
H(102) 0.4088 0.0450 0.2906 0.0720 Uij
H(103) 0.5478 0.1363 0.4848 0.0594 Uij

loop_
_atom_type_symbol
_atom_type_oxidation_number
_atom_type_number_in_cell
_atom_type_scat_dispersion_real
_atom_type_scat_dispersion_imag
_atom_type_scat_source
C 0 60 0.003 0.002 'International Tables'
H 0 78 0.000 0.000 'International Tables'
Sn 0 6 -0.654 1.425 'International Tables'
O 0 12 0.011 0.006 'International Tables'
N 0 6 0.006 0.003 'International Tables'

loop_
_geom_angle_atom_site_label_1
_geom_angle_atom_site_label_2
_geom_angle_atom_site_label_3
_geom_angle
_geom_angle_publ_flag
O(10) Sn(1) O(20) 136.2(1) yes
O(10) Sn(1) O(30) 66.0(1) yes
O(10) Sn(1) N(8) 64.9(1) yes
O(10) Sn(1) N(18) 146.0(1) yes
O(10) Sn(1) C(21) 84.1(2) yes
O(10) Sn(1) C(22) 86.0(2) yes
O(20) Sn(1) O(30) 157.5(2) yes
O(20) Sn(1) N(8) 71.5(2) yes
O(20) Sn(1) N(18) 77.7(2) yes
O(20) Sn(1) C(21) 89.5(3) yes
O(20) Sn(1) C(22) 92.1(3) yes
O(30) Sn(1) N(8) 131.0(2) yes
O(30) Sn(1) N(18) 80.0(1) yes
O(30) Sn(1) C(21) 90.6(2) yes
O(30) Sn(1) C(22) 92.8(2) yes
N(8) Sn(1) N(18) 148.8(2) yes
N(8) Sn(1) C(21) 85.9(2) yes
N(8) Sn(1) C(22) 82.5(2) yes
N(18) Sn(1) C(21) 98.7(2) yes
N(18) Sn(1) C(22) 94.1(2) yes
C(21) Sn(1) C(22) 167.2(3) yes
O(10) Sn(2) O(30) 80.5(1) yes
O(10) Sn(2) O(40) 155.0(1) yes
O(10) Sn(2) C(23) 95.8(2) yes
O(10) Sn(2) C(24) 96.6(2) yes
O(30) Sn(2) O(40) 74.6(1) yes
O(30) Sn(2) C(23) 111.9(2) yes
O(30) Sn(2) C(24) 111.3(2) yes
O(40) Sn(2) C(23) 91.8(2) yes
O(40) Sn(2) C(24) 94.2(2) yes
C(23) Sn(2) C(24) 136.4(3) yes
O(19) Sn(3) O(30) 86.7(2) yes
O(19) Sn(3) O(40) 160.0(2) yes
O(19) Sn(3) C(25) 98.0(3) yes
O(19) Sn(3) C(26) 94.4(3) yes
O(30) Sn(3) O(40) 73.5(1) yes
O(30) Sn(3) C(25) 108.0(2) yes
O(30) Sn(3) C(26) 114.1(2) yes
O(40) Sn(3) C(25) 91.4(2) yes
O(40) Sn(3) C(26) 90.7(2) yes
C(25) Sn(3) C(26) 136.7(3) yes
Sn(1) O(10) Sn(2) 95.3(1) yes
Sn(1) O(10) C(2) 140.5(4) yes
Sn(2) O(10) C(2) 122.8(4) yes
Sn(3) O(19) N(18) 124.7(3) yes
Sn(1) O(20) C(12) 137.9(4) yes
Sn(1) O(30) Sn(2) 118.1(2) yes
Sn(1) O(30) Sn(3) 127.9(2) yes
Sn(2) O(30) Sn(3) 113.6(2) yes
Sn(2) O(40) Sn(3) 98.1(1) yes
Sn(2) O(40) C(41) 129.7(3) yes
Sn(3) O(40) C(41) 131.9(3) yes
Sn(1) N(8) O(9) 110.0(3) yes
Sn(1) N(8) C(7) 137.6(4) yes
O(9) N(8) C(7) 111.8(5) yes
Sn(1) N(18) O(19) 120.1(3) yes
Sn(1) N(18) C(17) 128.4(4) yes
O(19) N(18) C(17) 111.4(5) yes
C(2) C(1) C(6) 119.3(6) yes
C(2) C(1) C(7) 125.3(6) yes
C(6) C(1) C(7) 115.4(5) yes
O(10) C(2) C(1) 121.5(5) yes
O(10) C(2) C(3) 122.0(5) yes
C(1) C(2) C(3) 116.5(5) yes
C(2) C(3) C(4) 122.5(6) yes
C(3) C(4) C(5) 120.5(7) yes
C(4) C(5) C(6) 118.6(7) yes
C(1) C(6) C(5) 122.6(6) yes
N(8) C(7) C(1) 128.3(5) yes
C(12) C(11) C(16) 119.4(5) yes
C(12) C(11) C(17) 123.9(5) yes
C(16) C(11) C(17) 116.7(5) yes
O(20) C(12) C(11) 122.3(5) yes
O(20) C(12) C(13) 118.6(6) yes
C(11) C(12) C(13) 119.0(6) yes
C(12) C(13) C(14) 119.6(6) yes
C(13) C(14) C(15) 121.4(5) yes
C(14) C(15) C(16) 119.6(6) yes
C(11) C(16) C(15) 120.9(6) yes
N(18) C(17) C(11) 128.7(5) yes
O(40) C(41) C(42) 120.9(5) yes
O(40) C(41) C(46) 121.2(5) yes
C(42) C(41) C(46) 117.9(5) yes
C(41) C(42) C(43) 121.2(5) yes
C(42) C(43) C(44) 121.1(6) yes
C(43) C(44) C(44') 121.6(6) yes
C(43) C(44) C(45) 117.5(5) yes
C(44') C(44) C(45) 120.9(6) yes
C(44) C(45) C(46) 122.5(6) yes
C(41) C(46) C(45) 119.7(5) yes
C(102) C(101) C(103) 118(1) yes
C(101) C(102) C(103) 122(1) yes
C(101) C(103) C(102) 119(1) yes

loop_
_geom_bond_atom_site_label_1
_geom_bond_atom_site_label_2
_geom_bond_distance
_geom_bond_publ_flag
Sn(1) O(10) 2.695(4) yes
Sn(1) O(20) 2.191(4) yes
Sn(1) O(30) 2.178(3) yes
Sn(1) N(8) 2.643(5) yes
Sn(1) N(18) 2.337(5) yes
Sn(1) C(21) 2.104(7) yes
Sn(1) C(22) 2.081(7) yes
Sn(2) O(10) 2.145(4) yes
Sn(2) O(30) 2.016(4) yes
Sn(2) O(40) 2.204(4) yes
Sn(2) C(23) 2.122(7) yes
Sn(2) C(24) 2.122(7) yes
Sn(3) O(19) 2.093(4) yes
Sn(3) O(30) 2.010(4) yes
Sn(3) O(40) 2.255(4) yes
Sn(3) C(25) 2.106(7) yes
Sn(3) C(26) 2.100(7) yes
O(9) N(8) 1.409(6) yes
O(10) C(2) 1.329(7) yes
O(19) N(18) 1.384(6) yes
O(20) C(12) 1.313(7) yes
O(40) C(41) 1.365(6) yes
N(8) C(7) 1.282(8) yes
N(18) C(17) 1.274(7) yes
C(1) C(2) 1.412(8) yes
C(1) C(6) 1.395(8) yes
C(1) C(7) 1.428(8) yes
C(2) C(3) 1.411(9) yes
C(3) C(4) 1.368(9) yes
C(4) C(5) 1.375(10) yes
C(5) C(6) 1.367(10) yes
C(11) C(12) 1.388(8) yes
C(11) C(16) 1.395(8) yes
C(11) C(17) 1.455(7) yes
C(12) C(13) 1.408(7) yes
C(13) C(14) 1.380(9) yes
C(14) C(15) 1.359(9) yes
C(15) C(16) 1.373(8) yes
C(41) C(42) 1.383(8) yes
C(41) C(46) 1.388(8) yes
C(42) C(43) 1.399(8) yes
C(43) C(44) 1.379(8) yes
C(44') C(44) 1.514(8) yes
C(44) C(45) 1.366(8) yes
C(45) C(46) 1.405(8) yes
C(101) C(102) 1.36(2) yes
C(101) C(103) 1.34(2) yes
C(102) C(103) 1.25(2) yes
